data_7222566
loop_
_publ_author_name
'Strobel, S.'
'Schleid, T.'
'Lauxmann, P.'

_publ_section_title
;
 Muenzmetall-Lanthanid-Chalkogenide:I. Kupfer(I)-Lanthanid(III)-Sulfide
 der Zusammensetzung Cu M S2(M = La - Nd, Sm, Gd, Tb) im monoklinen A-Typ
;
_journal_name_full
;
Zeitschrift fuer Naturforschung, Teil B. Anorganische Chemie, Organische 
Chemie (42,1987-)
;
_journal_page_first 917
_journal_page_last 923
_journal_volume 60
_journal_year 2005
_chemical_formula_sum 'Cu S2 Sm'
_chemical_name_systematic 'Cu Sm S2'
_space_group_IT_number 14
_symmetry_space_group_name_Hall '-P 2ybc'
_symmetry_space_group_name_H-M 'P 1 21/c 1'
_cell_angle_alpha 90
_cell_angle_beta 98.403
_cell_angle_gamma 90
_cell_formula_units_Z 4
_cell_length_a 6.4724
_cell_length_b 7.1085
_cell_length_c 6.7809
_cell_volume 308.634
_citation_journal_id_ASTM ZNBSEN
_cod_data_source_file Strobel_ZNBSEN_2005_1925.cif
_cod_data_source_block Cu1S2Sm1
_cod_original_cell_volume 308.6336
_cod_original_formula_sum 'Cu1 S2 Sm1'
_cod_database_code 7222566

loop_
_symmetry_equiv_pos_as_xyz
x,y,z
-x,y+1/2,-z+1/2
-x,-y,-z
x,-y-1/2,z-1/2

loop_
_atom_site_label
_atom_site_type_symbol
_atom_site_fract_x
_atom_site_fract_y
_atom_site_fract_z
_atom_site_occupancy
_atom_site_U_iso_or_equiv
Cu1 Cu+1 0.41213 0.15632 0.43792 1 0.0
S1 S-2 0.41032 0.6154 0.7179 1 0.0
S2 S-2 0.078 0.22796 0.5 1 0.0
Sm1 Sm+3 0.80692 0.05128 0.19726 1 0.0
